data_2008758
loop_
_publ_author_name
'Harrison, William T. A.'

_publ_section_title
;
 Thallium titanium phosphate, Tl~3~Ti~3~O(PO~4~)~3~(P~2~O~7~)
;
_journal_issue 8
_journal_name_full 'Acta Crystallographica Section C'
_journal_page_first 1200
_journal_page_last 1203
_journal_paper_doi 10.1107/S0108270199006721
_journal_volume 55
_journal_year 1999
_chemical_formula_iupac 'Tl3 Ti3 O (P1 O4)3 (P2 O7)'
_chemical_formula_sum 'O20 P5 Ti3 Tl3'
_chemical_formula_weight 1231.66
_chemical_name_systematic ?
_space_group_IT_number 29
_symmetry_cell_setting orthorhombic
_symmetry_space_group_name_Hall 'P 2c -2ac'
_symmetry_space_group_name_H-M 'P c a 21'
_cell_angle_alpha 90.00
_cell_angle_beta 90.00
_cell_angle_gamma 90.00
_cell_formula_units_Z 4
_cell_length_a 18.2534(9)
_cell_length_b 6.3271(3)
_cell_length_c 14.7428(7)
_cell_measurement_reflns_used 8192
_cell_measurement_temperature 293(2)
_cell_measurement_theta_max 28.5
_cell_measurement_theta_min 2.5
_cell_volume 1702.66(14)
_computing_cell_refinement SMART
_computing_data_collection 'SMART (Bruker, 1997)'
_computing_data_reduction SMART
_computing_molecular_graphics 'ORTEP-3 (Farrugia, 1997)'
_computing_publication_material 'SHELXL97 (Sheldrick, 1997)'
_computing_structure_refinement 'SHELXL97 (Sheldrick, 1997)'
_computing_structure_solution
;
The starting atomic model was taken from the isostructural
Rb~3~Ti~3~O(PO~4~)~3~(P~2~O~7~)
(Harrison, Gier, Calabrese, & Stucky, 1994) with Tl substituting for Rb.
;
_diffrn_ambient_temperature 293(2)
_diffrn_measured_fraction_theta_full 0.935
_diffrn_measured_fraction_theta_max 0.935
_diffrn_measurement_device_type 'Siemens SMART CCD area-detector'
_diffrn_measurement_method area-detector
_diffrn_radiation_monochromator graphite
_diffrn_radiation_source 'fine-focus sealed tube'
_diffrn_radiation_type MoK\a
_diffrn_radiation_wavelength 0.71073
_diffrn_reflns_av_R_equivalents 0.037
_diffrn_reflns_av_sigmaI/netI 0.041
_diffrn_reflns_limit_h_max 21
_diffrn_reflns_limit_h_min -24
_diffrn_reflns_limit_k_max 6
_diffrn_reflns_limit_k_min -8
_diffrn_reflns_limit_l_max 18
_diffrn_reflns_limit_l_min -18
_diffrn_reflns_number 9849
_diffrn_reflns_theta_full 28.53
_diffrn_reflns_theta_max 28.53
_diffrn_reflns_theta_min 2.23
_diffrn_standards_decay_% 0.0
_exptl_absorpt_coefficient_mu 30.21
_exptl_absorpt_correction_T_max 0.694
_exptl_absorpt_correction_T_min 0.166
_exptl_absorpt_correction_type 'empirical (SADABS in SMART; Bruker, 1997)'
_exptl_crystal_colour colourless
_exptl_crystal_density_diffrn 4.81
_exptl_crystal_density_method 'not measured'
_exptl_crystal_description rod
_exptl_crystal_F_000 2176
_exptl_crystal_size_max 0.30
_exptl_crystal_size_mid 0.02
_exptl_crystal_size_min 0.02
_refine_diff_density_max 3.12
_refine_diff_density_min -2.34
_refine_ls_abs_structure_details 'Flack (1983)'
_refine_ls_abs_structure_Flack 0.00(7)
_refine_ls_extinction_coef 0.00101(7)
_refine_ls_extinction_method SHELXL97
_refine_ls_goodness_of_fit_ref 1.044
_refine_ls_hydrogen_treatment none
_refine_ls_matrix_type full
_refine_ls_number_parameters 182
_refine_ls_number_reflns 3659
_refine_ls_number_restraints 1
_refine_ls_restrained_S_all 1.044
_refine_ls_R_factor_all 0.036
_refine_ls_R_factor_gt 0.033
_refine_ls_shift/su_max 0.001
_refine_ls_shift/su_mean 0.000
_refine_ls_structure_factor_coef Fsqd
_refine_ls_weighting_details 'calc w = 1/[\s^2^(Fo^2^)+(0.0501P)^2^+6.0577P] where P = (Fo^2^+2Fc^2^)/3'
_refine_ls_weighting_scheme calc
_refine_ls_wR_factor_ref 0.087
_reflns_number_gt 3405
_reflns_number_total 3659
_reflns_threshold_expression I>2\s(I)
_cod_data_source_file br1228.cif
_cod_data_source_block 1
_cod_original_cell_volume 1702.7(2)
_cod_database_code 2008758

loop_
_symmetry_equiv_pos_as_xyz
'x, y, z'
'-x, -y, z+1/2'
'x+1/2, -y, z'
'-x+1/2, y, z+1/2'

loop_
_atom_site_label
_atom_site_fract_x
_atom_site_fract_y
_atom_site_fract_z
_atom_site_U_iso_or_equiv
_atom_site_adp_type
_atom_site_calc_flag
_atom_site_refinement_flags
_atom_site_occupancy
_atom_site_disorder_assembly
_atom_site_disorder_group
_atom_site_type_symbol
Tl1 0.67676(3) 0.16908(6) 0.24990(5) 0.03055(13) Uani d . 1 . . Tl
Tl2 0.34421(3) 0.85708(11) 0.47524(3) 0.02605(15) Uani d . 1 . . Tl
Tl3 0.35015(3) 0.85811(11) 0.02724(3) 0.02760(16) Uani d . 1 . . Tl
Ti1 0.85223(7) 0.75290(18) 0.24824(15) 0.0037(3) Uani d . 1 . . Ti
Ti2 0.55107(11) 0.7428(4) 0.13933(12) 0.0073(4) Uani d . 1 . . Ti
Ti3 0.54374(11) 0.7436(4) 0.37772(12) 0.0067(4) Uani d . 1 . . Ti
P1 0.39605(11) 0.7445(3) 0.2517(2) 0.0075(4) Uani d . 1 . . P
P2 0.98954(15) 0.7549(5) 0.40609(18) 0.0070(5) Uani d . 1 . . P
P3 1.00307(14) 0.7529(5) 0.10992(18) 0.0071(5) Uani d . 1 . . P
P4 0.72206(16) 0.6434(5) 0.3999(2) 0.0086(6) Uani d . 1 . . P
P5 0.72663(17) 0.6464(5) 0.09155(19) 0.0097(6) Uani d . 1 . . P
O1 0.8477(3) 0.4537(8) 0.2489(8) 0.0111(11) Uiso d . 1 . . O
O2 0.8437(3) 1.0637(8) 0.2485(8) 0.0106(11) Uiso d . 1 . . O
O3 0.9338(4) 0.7610(12) 0.1679(5) 0.0180(17) Uiso d . 1 . . O
O4 0.9176(4) 0.7615(12) 0.3520(5) 0.0115(14) Uiso d . 1 . . O
O5 0.7900(4) 0.7611(11) 0.1390(5) 0.0139(13) Uiso d . 1 . . O
O6 0.7634(4) 0.7593(10) 0.3243(4) 0.0121(13) Uiso d . 1 . . O
O7 0.4461(4) 0.7463(15) 0.1680(5) 0.0104(14) Uiso d . 1 . . O
O8 0.5280(5) 0.7520(15) 0.0057(5) 0.0181(17) Uiso d . 1 . . O
O9 0.5703(3) 0.7495(8) 0.2601(6) 0.0151(13) Uiso d . 1 . . O
O10 0.6552(4) 0.7561(12) 0.1171(5) 0.0136(15) Uiso d . 1 . . O
O11 0.5497(4) 0.4397(12) 0.1358(5) 0.0122(15) Uiso d . 1 . . O
O12 0.5511(4) 1.0542(12) 0.1332(5) 0.0119(15) Uiso d . 1 . . O
O13 0.4391(4) 0.7483(16) 0.3406(5) 0.0120(15) Uiso d . 1 . . O
O14 0.5144(5) 0.7549(15) 0.5093(5) 0.0184(17) Uiso d . 1 . . O
O15 0.6470(4) 0.7444(12) 0.4154(5) 0.0153(16) Uiso d . 1 . . O
O16 0.5352(5) 0.4425(13) 0.3815(5) 0.0143(16) Uiso d . 1 . . O
O17 0.5384(4) 1.0536(13) 0.3828(5) 0.0124(16) Uiso d . 1 . . O
O18 0.7315(4) 0.7192(10) -0.0132(4) 0.0129(13) Uiso d . 1 . . O
O19 0.7276(4) 0.4111(14) 0.0987(5) 0.0158(17) Uiso d . 1 . . O
O20 0.7186(4) 0.4090(14) 0.3941(5) 0.0139(17) Uiso d . 1 . . O

loop_
_atom_site_aniso_label
_atom_site_aniso_U_11
_atom_site_aniso_U_22
_atom_site_aniso_U_33
_atom_site_aniso_U_12
_atom_site_aniso_U_13
_atom_site_aniso_U_23
Tl1 0.0397(3) 0.0328(2) 0.01915(19) -0.00657(16) -0.0073(3) -0.0016(3)
Tl2 0.0272(3) 0.0299(3) 0.0210(3) 0.0034(2) 0.0058(2) -0.0013(3)
Tl3 0.0265(3) 0.0378(4) 0.0185(3) 0.0010(2) -0.0016(2) 0.0053(3)
Ti1 0.0072(6) 0.0025(5) 0.0015(6) 0.0002(4) -0.0007(7) 0.0001(11)
Ti2 0.0104(8) 0.0061(9) 0.0055(8) -0.0006(7) 0.0023(7) 0.0006(6)
Ti3 0.0115(8) 0.0043(9) 0.0041(8) 0.0012(7) 0.0008(6) -0.0012(6)
P1 0.0107(9) 0.0064(8) 0.0054(8) -0.0003(6) 0.0003(12) -0.0013(15)
P2 0.0137(12) 0.0027(11) 0.0045(11) 0.0008(10) 0.0010(9) -0.0007(9)
P3 0.0103(12) 0.0082(12) 0.0029(10) -0.0003(10) -0.0014(9) 0.0007(10)
P4 0.0096(12) 0.0128(15) 0.0035(11) -0.0004(10) 0.0014(10) 0.0000(9)
P5 0.0135(14) 0.0087(14) 0.0067(13) -0.0004(10) 0.0002(10) -0.0004(10)

loop_
_atom_type_symbol
_atom_type_description
_atom_type_scat_dispersion_real
_atom_type_scat_dispersion_imag
_atom_type_scat_source
O O 0.0106 0.0060 'International Tables Vol C Tables 4.2.6.8 and 6.1.1.4'
P P 0.1023 0.0942 'International Tables Vol C Tables 4.2.6.8 and 6.1.1.4'
Ti Ti 0.2776 0.4457 'International Tables Vol C Tables 4.2.6.8 and 6.1.1.4'
Tl Tl -2.8358 9.6688 'International Tables Vol C Tables 4.2.6.8 and 6.1.1.4'

loop_
_geom_angle_atom_site_label_1
_geom_angle_atom_site_label_2
_geom_angle_atom_site_label_3
_geom_angle_site_symmetry_1
_geom_angle_site_symmetry_3
_geom_angle
_geom_angle_publ_flag
O20 Tl1 O19 . . 102.65(17) no
O20 Tl1 O12 . 1_545 144.0(2) no
O19 Tl1 O12 . 1_545 86.0(2) no
O20 Tl1 O2 . 1_545 81.4(3) no
O19 Tl1 O2 . 1_545 78.0(3) no
O12 Tl1 O2 1_545 1_545 134.5(2) no
O20 Tl1 O6 . 1_545 92.6(2) no
O19 Tl1 O6 . 1_545 122.4(2) no
O12 Tl1 O6 1_545 1_545 112.4(2) no
O2 Tl1 O6 1_545 1_545 49.61(18) no
O20 Tl1 O17 . 1_545 82.7(2) no
O19 Tl1 O17 . 1_545 146.7(2) no
O12 Tl1 O17 1_545 1_545 72.29(14) no
O2 Tl1 O17 1_545 1_545 135.1(2) no
O6 Tl1 O17 1_545 1_545 89.74(18) no
O20 Tl1 O10 . 1_545 160.3(2) no
O19 Tl1 O10 . 1_545 90.0(2) no
O12 Tl1 O10 1_545 1_545 50.6(2) no
O2 Tl1 O10 1_545 1_545 86.7(2) no
O6 Tl1 O10 1_545 1_545 67.85(18) no
O17 Tl1 O10 1_545 1_545 94.96(18) no
O20 Tl1 O9 . 1_545 125.4(2) no
O19 Tl1 O9 . 1_545 131.2(2) no
O12 Tl1 O9 1_545 1_545 51.0(2) no
O2 Tl1 O9 1_545 1_545 113.87(14) no
O6 Tl1 O9 1_545 1_545 68.07(17) no
O17 Tl1 O9 1_545 1_545 48.59(19) no
O10 Tl1 O9 1_545 1_545 46.85(19) no
O20 Tl1 O11 . . 107.6(2) no
O19 Tl1 O11 . . 63.8(2) no
O12 Tl1 O11 1_545 . 45.08(19) no
O2 Tl1 O11 1_545 . 141.7(2) no
O6 Tl1 O11 1_545 . 157.43(18) no
O17 Tl1 O11 1_545 . 83.12(19) no
O10 Tl1 O11 1_545 . 91.40(18) no
O9 Tl1 O11 1_545 . 91.50(18) no
O13 Tl2 O19 . 2_665 128.0(3) no
O13 Tl2 O18 . 2_675 123.8(2) no
O19 Tl2 O18 2_665 2_675 106.6(2) no
O13 Tl2 O12 . 2_675 101.7(2) no
O19 Tl2 O12 2_665 2_675 84.8(2) no
O18 Tl2 O12 2_675 2_675 94.6(2) no
O13 Tl2 O20 . 3_465 93.0(2) no
O19 Tl2 O20 2_665 3_465 64.87(18) no
O18 Tl2 O20 2_675 3_465 99.6(2) no
O12 Tl2 O20 2_675 3_465 149.1(2) no
O13 Tl2 O14 . . 56.5(2) no
O19 Tl2 O14 2_665 . 103.2(2) no
O18 Tl2 O14 2_675 . 127.7(2) no
O12 Tl2 O14 2_675 . 46.7(2) no
O20 Tl2 O14 3_465 . 132.0(2) no
O13 Tl2 O10 . 2_675 131.6(2) no
O19 Tl2 O10 2_665 2_675 92.3(2) no
O18 Tl2 O10 2_675 2_675 44.79(19) no
O12 Tl2 O10 2_675 2_675 50.6(2) no
O20 Tl2 O10 3_465 2_675 132.0(2) no
O14 Tl2 O10 . 2_675 92.8(2) no
O13 Tl2 O4 . 3_475 61.7(2) no
O19 Tl2 O4 2_665 3_475 170.2(2) no
O18 Tl2 O4 2_675 3_475 64.45(18) no
O12 Tl2 O4 2_675 3_475 91.78(19) no
O20 Tl2 O4 3_465 3_475 119.12(19) no
O14 Tl2 O4 . 3_475 80.8(2) no
O10 Tl2 O4 2_675 3_475 78.51(19) no
O13 Tl2 O2 . 3_475 47.0(2) no
O19 Tl2 O2 2_665 3_475 136.73(19) no
O18 Tl2 O2 2_675 3_475 85.59(15) no
O12 Tl2 O2 2_675 3_475 136.55(16) no
O20 Tl2 O2 3_465 3_475 72.27(17) no
O14 Tl2 O2 . 3_475 100.80(17) no
O10 Tl2 O2 2_675 3_475 121.99(16) no
O4 Tl2 O2 3_475 3_475 49.39(15) no
O7 Tl3 O20 . 2_664 128.9(3) no
O7 Tl3 O17 . 2_674 98.6(2) no
O20 Tl3 O17 2_664 2_674 85.5(2) no
O7 Tl3 O19 . 3_465 93.6(2) no
O20 Tl3 O19 2_664 3_465 65.25(19) no
O17 Tl3 O19 2_674 3_465 149.4(2) no
O7 Tl3 O15 . 2_674 127.3(2) no
O20 Tl3 O15 2_664 2_674 97.2(2) no
O17 Tl3 O15 2_674 2_674 56.1(2) no
O19 Tl3 O15 3_465 2_674 132.8(2) no
O7 Tl3 O5 . 3_475 91.4(2) no
O20 Tl3 O5 2_664 3_475 131.3(2) no
O17 Tl3 O5 2_674 3_475 118.1(2) no
O19 Tl3 O5 3_465 3_475 89.4(2) no
O15 Tl3 O5 2_674 3_475 69.50(19) no
O7 Tl3 O2 . 3_475 47.88(19) no
O20 Tl3 O2 2_664 3_475 138.26(19) no
O17 Tl3 O2 2_674 3_475 134.28(17) no
O19 Tl3 O2 3_465 3_475 73.24(18) no
O15 Tl3 O2 2_674 3_475 114.65(17) no
O5 Tl3 O2 3_475 3_475 49.44(16) no
O7 Tl3 O8 . . 53.9(2) no
O20 Tl3 O8 2_664 . 104.0(2) no
O17 Tl3 O8 2_674 . 46.2(2) no
O19 Tl3 O8 3_465 . 130.2(2) no
O15 Tl3 O8 2_674 . 95.7(2) no
O5 Tl3 O8 3_475 . 123.3(2) no
O2 Tl3 O8 3_475 . 99.16(17) no
O1 Ti1 O3 . . 93.7(4) no
O1 Ti1 O4 . . 92.9(4) no
O3 Ti1 O4 . . 90.5(3) no
O1 Ti1 O6 . . 89.0(3) no
O3 Ti1 O6 . . 175.3(3) no
O4 Ti1 O6 . . 93.3(3) no
O1 Ti1 O5 . . 90.3(4) no
O3 Ti1 O5 . . 86.7(3) no
O4 Ti1 O5 . . 175.8(3) no
O6 Ti1 O5 . . 89.4(3) no
O1 Ti1 O2 . . 173.0(3) no
O3 Ti1 O2 . . 92.1(3) no
O4 Ti1 O2 . . 91.1(4) no
O6 Ti1 O2 . . 85.0(3) no
O5 Ti1 O2 . . 86.0(4) no
O9 Ti2 O11 . . 93.0(3) no
O9 Ti2 O10 . . 88.6(3) no
O11 Ti2 O10 . . 93.0(3) no
O9 Ti2 O7 . . 88.7(3) no
O11 Ti2 O7 . . 90.2(4) no
O10 Ti2 O7 . . 175.9(4) no
O9 Ti2 O12 . . 91.3(3) no
O11 Ti2 O12 . . 175.7(3) no
O10 Ti2 O12 . . 87.1(3) no
O7 Ti2 O12 . . 89.9(3) no
O9 Ti2 O8 . . 176.9(4) no
O11 Ti2 O8 . . 90.0(4) no
O10 Ti2 O8 . . 92.2(3) no
O7 Ti2 O8 . . 90.3(3) no
O12 Ti2 O8 . . 85.8(3) no
O9 Ti3 O16 . . 94.0(3) no
O9 Ti3 O15 . . 90.8(3) no
O16 Ti3 O15 . . 94.2(3) no
O9 Ti3 O17 . . 91.7(3) no
O16 Ti3 O17 . . 171.6(3) no
O15 Ti3 O17 . . 91.9(3) no
O9 Ti3 O13 . . 89.6(3) no
O16 Ti3 O13 . . 86.9(4) no
O15 Ti3 O13 . . 178.9(4) no
O17 Ti3 O13 . . 87.0(4) no
O9 Ti3 O14 . . 176.8(3) no
O16 Ti3 O14 . . 89.2(4) no
O15 Ti3 O14 . . 89.0(3) no
O17 Ti3 O14 . . 85.1(3) no
O13 Ti3 O14 . . 90.5(4) no
O13 P1 O1 . 3_465 109.4(6) no
O13 P1 O7 . . 112.6(3) no
O1 P1 O7 3_465 . 109.0(6) no
O13 P1 O2 . 3_475 109.4(6) no
O1 P1 O2 3_465 3_475 106.6(3) no
O7 P1 O2 . 3_475 109.7(5) no
O8 P2 O4 4_655 . 109.0(5) no
O8 P2 O17 4_655 3_575 110.5(5) no
O4 P2 O17 . 3_575 110.9(4) no
O8 P2 O16 4_655 3_565 109.5(5) no
O4 P2 O16 . 3_565 111.2(4) no
O17 P2 O16 3_575 3_565 105.7(4) no
O14 P3 O3 4_654 . 111.9(5) no
O14 P3 O11 4_654 3_565 111.5(5) no
O3 P3 O11 . 3_565 110.2(4) no
O14 P3 O12 4_654 3_575 109.3(5) no
O3 P3 O12 . 3_575 108.6(4) no
O11 P3 O12 3_565 3_575 105.0(4) no
O20 P4 O15 . . 112.8(5) no
O20 P4 O6 . . 117.1(4) no
O15 P4 O6 . . 110.5(4) no
O20 P4 O18 . 4_655 111.5(4) no
O15 P4 O18 . 4_655 103.2(4) no
O6 P4 O18 . 4_655 100.2(4) no
O19 P5 O10 . . 116.6(5) no
O19 P5 O5 . . 115.5(5) no
O10 P5 O5 . . 108.4(4) no
O19 P5 O18 . . 110.6(4) no
O10 P5 O18 . . 98.8(4) no
O5 P5 O18 . . 105.0(4) no
P1 O1 Ti1 3_565 . 142.3(4) yes
P1 O1 Tl1 3_565 . 95.1(2) no
Ti1 O1 Tl1 . . 122.5(2) no
P1 O1 Tl3 3_565 3_565 66.1(4) no
Ti1 O1 Tl3 . 3_565 120.8(5) no
Tl1 O1 Tl3 . 3_565 75.85(15) no
P1 O1 Tl2 3_565 3_565 64.6(4) no
Ti1 O1 Tl2 . 3_565 120.8(5) no
Tl1 O1 Tl2 . 3_565 74.24(16) no
Tl3 O1 Tl2 3_565 3_565 118.38(13) no
P1 O2 Ti1 3_575 . 137.2(3) yes
P1 O2 Tl1 3_575 1_565 115.9(3) no
Ti1 O2 Tl1 . 1_565 106.9(2) no
P1 O2 Tl3 3_575 3_575 83.7(5) no
Ti1 O2 Tl3 . 3_575 98.3(4) no
Tl1 O2 Tl3 1_565 3_575 90.5(2) no
P1 O2 Tl2 3_575 3_575 81.5(5) no
Ti1 O2 Tl2 . 3_575 98.6(4) no
Tl1 O2 Tl2 1_565 3_575 88.0(2) no
Tl3 O2 Tl2 3_575 3_575 162.72(17) no
P3 O3 Ti1 . . 174.4(5) yes
P3 O3 Tl3 . 3_575 93.0(3) no
Ti1 O3 Tl3 . 3_575 92.6(3) no
P2 O4 Ti1 . . 159.1(5) yes
P2 O4 Tl2 . 3_575 94.6(3) no
Ti1 O4 Tl2 . 3_575 101.8(3) no
P5 O5 Ti1 . . 142.6(5) yes
P5 O5 Tl3 . 3_575 113.0(4) no
Ti1 O5 Tl3 . 3_575 104.4(3) no
P5 O5 Tl1 . 1_565 96.4(3) no
Ti1 O5 Tl1 . 1_565 88.8(2) no
Tl3 O5 Tl1 3_575 1_565 83.73(15) no
P4 O6 Ti1 . . 144.0(4) yes
P4 O6 Tl1 . 1_565 112.9(4) no
Ti1 O6 Tl1 . 1_565 103.1(2) no
P4 O6 Tl2 . 3_575 94.3(3) no
Ti1 O6 Tl2 . 3_575 91.6(2) no
Tl1 O6 Tl2 1_565 3_575 82.51(15) no
P1 O7 Ti2 . . 138.9(5) yes
P1 O7 Tl3 . . 103.0(4) no
Ti2 O7 Tl3 . . 117.0(3) no
P2 O8 Ti2 4_654 . 179.0(6) yes
P2 O8 Tl3 4_654 . 83.3(4) no
Ti2 O8 Tl3 . . 96.7(3) no
P2 O8 Tl2 4_654 2_674 90.4(4) no
Ti2 O8 Tl2 . 2_674 90.4(3) no
Tl3 O8 Tl2 . 2_674 122.0(3) no
Ti3 O9 Ti2 . . 153.2(4) yes
Ti3 O9 Tl1 . 1_565 102.7(3) no
Ti2 O9 Tl1 . 1_565 95.0(3) no
Ti3 O9 Tl1 . . 98.2(2) no
Ti2 O9 Tl1 . . 92.0(2) no
Tl1 O9 Tl1 1_565 . 115.74(17) no
P5 O10 Ti2 . . 149.8(5) yes
P5 O10 Tl2 . 2_674 100.5(3) no
Ti2 O10 Tl2 . 2_674 98.4(3) no
P5 O10 Tl1 . 1_565 114.0(4) no
Ti2 O10 Tl1 . 1_565 93.0(3) no
Tl2 O10 Tl1 2_674 1_565 77.43(16) no
P3 O11 Ti2 3_465 . 143.9(5) yes
P3 O11 Tl1 3_465 . 95.9(3) no
Ti2 O11 Tl1 . . 119.3(3) no
P3 O11 Tl2 3_465 2_664 73.7(3) no
Ti2 O11 Tl2 . 2_664 122.2(3) no
Tl1 O11 Tl2 . 2_664 71.87(14) no
P3 O12 Ti2 3_475 . 143.3(5) yes
P3 O12 Tl1 3_475 1_565 112.1(4) no
Ti2 O12 Tl1 . 1_565 102.6(3) no
P3 O12 Tl2 3_475 2_674 92.3(3) no
Ti2 O12 Tl2 . 2_674 102.6(3) no
Tl1 O12 Tl2 1_565 2_674 85.02(19) no
P1 O13 Ti3 . . 136.9(5) yes
P1 O13 Tl2 . . 107.6(4) no
Ti3 O13 Tl2 . . 114.5(3) no
P3 O14 Ti3 4_655 . 175.9(6) yes
P3 O14 Tl2 4_655 . 87.2(4) no
Ti3 O14 Tl2 . . 96.5(3) no
P3 O14 Tl3 4_655 2_675 94.6(4) no
Ti3 O14 Tl3 . 2_675 84.8(3) no
Tl2 O14 Tl3 . 2_675 123.8(3) no
P4 O15 Ti3 . . 144.7(5) yes
P4 O15 Tl3 . 2_675 114.6(4) no
Ti3 O15 Tl3 . 2_675 100.0(3) no
P4 O15 Tl1 . 1_565 94.2(3) no
Ti3 O15 Tl1 . 1_565 87.5(2) no
Tl3 O15 Tl1 2_675 1_565 75.51(16) no
P4 O15 Tl3 . 2_665 70.4(3) no
Ti3 O15 Tl3 . 2_665 97.0(3) no
Tl3 O15 Tl3 2_675 2_665 123.3(2) no
Tl1 O15 Tl3 1_565 2_665 159.1(2) no
P2 O16 Ti3 3_465 . 148.8(5) yes
P2 O16 Tl3 3_465 2_665 75.1(3) no
Ti3 O16 Tl3 . 2_665 120.2(3) no
P2 O16 Tl1 3_465 . 97.1(4) no
Ti3 O16 Tl1 . . 113.4(3) no
Tl3 O16 Tl1 2_665 . 69.65(15) no
P2 O17 Ti3 3_475 . 145.2(5) yes
P2 O17 Tl3 3_475 2_675 95.1(3) no
Ti3 O17 Tl3 . 2_675 100.4(3) no
P2 O17 Tl1 3_475 1_565 113.8(4) no
Ti3 O17 Tl1 . 1_565 99.3(3) no
Tl3 O17 Tl1 2_675 1_565 81.97(19) no
P2 O17 Tl2 3_475 . 69.9(3) no
Ti3 O17 Tl2 . . 75.3(2) no
Tl3 O17 Tl2 2_675 . 114.7(2) no
Tl1 O17 Tl2 1_565 . 163.0(2) no
P4 O18 P5 4_654 . 134.9(4) yes
P4 O18 Tl2 4_654 2_674 117.4(3) no
P5 O18 Tl2 . 2_674 106.4(3) no
P4 O18 Tl3 4_654 3_575 92.2(3) no
P5 O18 Tl3 . 3_575 95.2(3) no
Tl2 O18 Tl3 2_674 3_575 67.28(13) no
P4 O18 Tl2 4_654 2_664 82.7(3) no
P5 O18 Tl2 . 2_664 75.8(3) no
Tl2 O18 Tl2 2_674 2_664 131.6(2) no
Tl3 O18 Tl2 3_575 2_664 160.5(2) no
P5 O19 Tl2 . 2_664 123.4(4) no
P5 O19 Tl1 . . 125.8(4) no
Tl2 O19 Tl1 2_664 . 91.7(2) no
P5 O19 Tl3 . 3_565 123.4(4) no
Tl2 O19 Tl3 2_664 3_565 77.2(2) no
Tl1 O19 Tl3 . 3_565 102.2(3) no
P4 O20 Tl1 . . 127.8(4) no
P4 O20 Tl3 . 2_665 124.4(4) no
Tl1 O20 Tl3 . 2_665 94.7(3) no
P4 O20 Tl2 . 3_565 119.4(4) no
Tl1 O20 Tl2 . 3_565 101.9(3) no
Tl3 O20 Tl2 2_665 3_565 74.9(2) no

loop_
_geom_bond_atom_site_label_1
_geom_bond_atom_site_label_2
_geom_bond_site_symmetry_2
_geom_bond_distance
_geom_bond_publ_flag
Tl1 O20 . 2.722(8) yes
Tl1 O19 . 2.859(8) yes
Tl1 O12 1_545 2.959(7) yes
Tl1 O2 1_545 3.119(5) yes
Tl1 O6 1_545 3.229(7) yes
Tl1 O17 1_545 3.279(8) yes
Tl1 O10 1_545 3.288(8) yes
Tl1 O9 1_545 3.294(6) yes
Tl1 O11 . 3.338(7) yes
Tl2 O13 . 2.722(8) yes
Tl2 O19 2_665 2.813(8) yes
Tl2 O18 2_675 3.021(6) yes
Tl2 O12 2_675 3.064(7) yes
Tl2 O20 3_465 3.086(8) yes
Tl2 O14 . 3.213(9) yes
Tl2 O10 2_675 3.219(8) yes
Tl2 O4 3_475 3.305(7) yes
Tl2 O2 3_475 3.380(12) yes
Tl3 O7 . 2.805(8) yes
Tl3 O20 2_664 2.878(8) yes
Tl3 O17 2_674 2.997(8) yes
Tl3 O19 3_465 3.003(8) yes
Tl3 O15 2_674 3.008(7) yes
Tl3 O5 3_475 3.119(7) yes
Tl3 O2 3_475 3.302(12) yes
Tl3 O8 . 3.330(9) yes
Ti1 O1 . 1.895(5) yes
Ti1 O3 . 1.903(8) yes
Ti1 O4 . 1.941(7) yes
Ti1 O6 . 1.971(7) yes
Ti1 O5 . 1.972(7) yes
Ti1 O2 . 1.973(5) yes
Ti2 O9 . 1.815(9) yes
Ti2 O11 . 1.919(8) yes
Ti2 O10 . 1.930(7) yes
Ti2 O7 . 1.963(8) yes
Ti2 O12 . 1.972(8) yes
Ti2 O8 . 2.015(8) yes
Ti3 O9 . 1.801(9) yes
Ti3 O16 . 1.912(9) yes
Ti3 O15 . 1.964(8) yes
Ti3 O17 . 1.965(8) yes
Ti3 O13 . 1.987(8) yes
Ti3 O14 . 2.014(8) yes
P1 O13 . 1.529(8) yes
P1 O1 3_465 1.534(5) yes
P1 O7 . 1.536(8) yes
P1 O2 3_475 1.545(5) yes
P2 O8 4_655 1.503(8) yes
P2 O4 . 1.537(8) yes
P2 O17 3_575 1.543(9) yes
P2 O16 3_565 1.545(9) yes
P3 O14 4_654 1.517(8) yes
P3 O3 . 1.527(8) yes
P3 O11 3_565 1.534(8) yes
P3 O12 3_575 1.541(8) yes
P4 O20 . 1.486(9) yes
P4 O15 . 1.530(8) yes
P4 O6 . 1.534(7) yes
P4 O18 4_655 1.609(7) yes
P5 O19 . 1.492(9) yes
P5 O10 . 1.525(8) yes
P5 O5 . 1.534(8) yes
P5 O18 . 1.614(7) yes
